data_1561758
loop_
_publ_author_name
'Bykova, E.'
'Gou, H.'
'Bykov, M.'
'Hanfland, M.'
'Dubrovinsky, L.'
'Dubrovinskaia, N.'

_publ_section_title
;
 Crystal structures and compressibility of novel iron borides Fe2B7 and Fe
 B50 synthesized at high pressure and high temperature
;
_journal_name_full 'Journal of Solid State Chemistry'
_journal_page_first 102
_journal_page_last 109
_journal_paper_doi 10.1016/j.jssc.2015.06.040
_journal_volume 230
_journal_year 2015
_chemical_absolute_configuration .
_chemical_compound_source
;
high-pressure high-temperature synthesis
;
_chemical_formula_moiety 'B7 Fe2'
_chemical_formula_sum 'B7 Fe2'
_chemical_formula_weight 187.4
_chemical_name_common 'diiron heptaboride'
_chemical_name_systematic 'diiron heptaboride'
_space_group_IT_number 55
_space_group_name_Hall '-P 2 2ab'
_space_group_name_H-M_alt 'P b a m'
_symmetry_cell_setting orthorhombic
_symmetry_Int_Tables_number 55
_symmetry_space_group_name_Hall '-P 2 2ab'
_symmetry_space_group_name_H-M 'P b a m'
_cell_angle_alpha 90
_cell_angle_beta 90
_cell_angle_gamma 90
_cell_formula_units_Z 8
_cell_length_a 16.6754(10)
_cell_length_b 10.5521(2)
_cell_length_c 2.84640(10)
_cell_measurement_reflns_used 444
_cell_measurement_temperature 293
_cell_measurement_theta_max 18.1340
_cell_measurement_theta_min 4.3790
_cell_volume 500.85(4)
_computing_cell_refinement
;
CrysAlisPro, Agilent Technologies,
Version 1.171.37.35 (release 13-08-2014 CrysAlis171 .NET)
(compiled Aug 13 2014,18:06:01)
;
_computing_data_collection
;
CrysAlisPro, Agilent Technologies,
Version 1.171.37.35 (release 13-08-2014 CrysAlis171 .NET)
(compiled Aug 13 2014,18:06:01)
;
_computing_data_reduction
;
CrysAlisPro, Agilent Technologies,
Version 1.171.37.35 (release 13-08-2014 CrysAlis171 .NET)
(compiled Aug 13 2014,18:06:01)
;
_computing_structure_refinement 'Jana2006 (Petricek, 2014)'
_computing_structure_solution 'SHELXS-2013 (Sheldrick, 2013)'
_diffrn_ambient_pressure 12500000
_diffrn_ambient_temperature 293
_diffrn_detector 'MAR555 flatpanel detector'
_diffrn_measured_fraction_theta_full 0.87
_diffrn_measured_fraction_theta_max 0.54
_diffrn_measurement_device
;
customized omega-circle diffractometer
;
_diffrn_measurement_device_type 'ESRF, beamline ID09A diffractometer'
_diffrn_measurement_method '\w scans'
_diffrn_radiation_monochromator synchrotron
_diffrn_radiation_probe x-ray
_diffrn_radiation_source synchrotron
_diffrn_radiation_type synchrotron
_diffrn_radiation_wavelength 0.41441
_diffrn_reflns_av_R_equivalents 0.0445
_diffrn_reflns_av_unetI/netI 0.0313
_diffrn_reflns_limit_h_max 18
_diffrn_reflns_limit_h_min -18
_diffrn_reflns_limit_k_max 15
_diffrn_reflns_limit_k_min -15
_diffrn_reflns_limit_l_max 3
_diffrn_reflns_limit_l_min -3
_diffrn_reflns_number 2085
_diffrn_reflns_theta_full 12.97
_diffrn_reflns_theta_max 19.54
_diffrn_reflns_theta_min 1.82
_diffrn_source synchrotron
_exptl_absorpt_coefficient_mu 2.335
_exptl_absorpt_correction_T_max 1.00000
_exptl_absorpt_correction_T_min 0.02486
_exptl_absorpt_correction_type multi-scan
_exptl_absorpt_process_details
;
CrysAlisPro, Agilent Technologies,
Version 1.171.37.35 (release 13-08-2014 CrysAlis171 .NET)
(compiled Aug 13 2014,18:06:01)
Empirical absorption correction using spherical harmonics,
 implemented in SCALE3 ABSPACK scaling algorithm.
;
_exptl_crystal_colour black
_exptl_crystal_density_diffrn 4.9679
_exptl_crystal_description plate
_exptl_crystal_F_000 696
_exptl_crystal_size_max 0.025
_exptl_crystal_size_mid 0.025
_exptl_crystal_size_min 0.005
_refine_ls_extinction_method none
_refine_ls_goodness_of_fit_gt 1.92
_refine_ls_goodness_of_fit_ref 1.92
_refine_ls_number_constraints 0
_refine_ls_number_parameters 67
_refine_ls_number_reflns 697
_refine_ls_number_restraints 0
_refine_ls_R_factor_all 0.0415
_refine_ls_R_factor_gt 0.0364
_refine_ls_shift/su_max 0.0003
_refine_ls_shift/su_mean 0.0000
_refine_ls_structure_factor_coef Fsqd
_refine_ls_weighting_details w=1/(\s^2^(I)+0.0004I^2^)
_refine_ls_weighting_scheme sigma
_refine_ls_wR_factor_gt 0.0843
_refine_ls_wR_factor_ref 0.0915
_reflns_number_gt 602
_reflns_number_total 697
_reflns_threshold_expression I>2\s(I)
_cod_data_source_file Fe2B7_12.5GPa.cif
_cod_data_source_block Fe2B7_12.5GPa
_cod_depositor_comments
;
The following automatic conversions were performed:

data item '_diffrn_radiation_probe' value 'X-ray' was changed to
'x-ray' in accordance with the built-in table derived from the CIF
Core dictionary named 'cif_core.dic' version 2.4.5 last updated on
2014-11-21.

Automatic conversion script
Id: cif_fix_values 8369 2020-08-20 11:38:08Z andrius 
;
_cod_database_code 1561758

loop_
_symmetry_equiv_pos_site_id
_symmetry_equiv_pos_as_xyz
1 x,y,z
2 -x,-y,z
3 -x+1/2,y+1/2,-z
4 x+1/2,-y+1/2,-z
5 -x,-y,-z
6 x,y,-z
7 x+1/2,-y+1/2,z
8 -x+1/2,y+1/2,z

loop_
_atom_site_label
_atom_site_type_symbol
_atom_site_fract_x
_atom_site_fract_y
_atom_site_fract_z
_atom_site_adp_type
_atom_site_U_iso_or_equiv
_atom_site_site_symmetry_multiplicity
_atom_site_occupancy
_atom_site_calc_flag
_atom_site_refinement_flags
_atom_site_disorder_assembly
_atom_site_disorder_group
Fe1 Fe 0.22120(7) 0.46728(8) 0.5 Uani 0.0050(3) 4 1 d . . .
Fe2 Fe 0.12137(6) 0.17901(8) 0 Uani 0.0037(3) 4 1 d . . .
Fe3 Fe 0.46530(7) 0.10603(8) 0.5 Uani 0.0040(3) 4 1 d . . .
Fe4 Fe 0.38917(6) 0.26612(8) 0 Uani 0.0042(3) 4 1 d . . .
B1 B 0.3669(5) 0.0501(6) 0 Uiso 0.0059(13) 4 1 d . . .
B2 B 0.0474(5) 0.4596(6) 0 Uiso 0.0062(13) 4 1 d . . .
B3 B 0.3041(5) 0.3916(6) 0 Uiso 0.0042(12) 4 1 d . . .
B4 B 0.1408(5) 0.3733(6) 0 Uiso 0.0043(12) 4 1 d . . .
B5 B 0.4451(5) 0.4032(6) 0.5 Uiso 0.0042(12) 4 1 d . . .
B6 B 0.1995(5) 0.0463(6) 0 Uiso 0.0031(12) 4 1 d . . .
B7 B 0.2890(5) 0.2883(6) 0.5 Uiso 0.0021(12) 4 1 d . . .
B8 B 0.0334(6) 0.3035(7) 0 Uiso 0.0083(13) 4 1 d . . .
B9 B 0.3984(5) 0.4759(6) 0 Uiso 0.0046(13) 4 1 d . . .
B10 B 0.0528(5) 0.0584(6) 0.5 Uiso 0.0041(12) 4 1 d . . .
B11 B 0.0179(5) 0.2133(6) 0.5 Uiso 0.0037(12) 4 1 d . . .
B12 B 0.3379(5) 0.1383(6) 0.5 Uiso 0.0048(12) 4 1 d . . .
B13 B 0.2208(5) 0.1447(6) 0.5 Uiso 0.0052(13) 4 1 d . . .
B14 B 0.1794(5) 0.2910(6) 0.5 Uiso 0.0031(12) 4 1 d . . .

loop_
_atom_site_aniso_label
_atom_site_aniso_type_symbol
_atom_site_aniso_U_11
_atom_site_aniso_U_22
_atom_site_aniso_U_33
_atom_site_aniso_U_12
_atom_site_aniso_U_13
_atom_site_aniso_U_23
Fe1 Fe 0.0055(7) 0.0013(4) 0.0084(4) 0.0009(3) 0 0
Fe2 Fe 0.0041(7) 0.0015(4) 0.0056(4) 0.0005(3) 0 0
Fe3 Fe 0.0053(7) 0.0020(4) 0.0046(4) -0.0001(3) 0 0
Fe4 Fe 0.0052(7) 0.0026(4) 0.0049(4) 0.0002(3) 0 0

loop_
_atom_type_symbol
_atom_type_scat_dispersion_real
_atom_type_scat_dispersion_imag
_atom_type_scat_source
B -0.0003 0.0002 'International Tables Vol C tables 4.2.6.8 and 6.1.1.1'
Fe 0.1991 0.3104 'International Tables Vol C tables 4.2.6.8 and 6.1.1.1'

loop_
_geom_angle_atom_site_label_1
_geom_angle_atom_site_label_2
_geom_angle_atom_site_label_3
_geom_angle_site_symmetry_1
_geom_angle_site_symmetry_2
_geom_angle_site_symmetry_3
_geom_angle
Fe1 Fe1 Fe1 1_554 . 1_556 180.0(5)
Fe1 Fe1 B1 1_554 . 3_555 50.23(14)
Fe1 Fe1 B1 1_554 . 3_556 129.77(14)
Fe1 Fe1 B3 1_554 . . 48.28(15)
Fe1 Fe1 B3 1_554 . 1_556 131.72(15)
Fe1 Fe1 B4 1_554 . . 49.51(13)
Fe1 Fe1 B4 1_554 . 1_556 130.49(14)
Fe1 Fe1 B6 1_554 . 3_555 47.68(15)
Fe1 Fe1 B6 1_554 . 3_556 132.32(15)
Fe1 Fe1 B7 1_554 . . 90.00(3)
Fe1 Fe1 B12 1_554 . 3_556 90.00(2)
Fe1 Fe1 B13 1_554 . 3_556 90.00(2)
Fe1 Fe1 B14 1_554 . . 90.00(2)
Fe1 Fe1 B1 1_556 . 3_555 129.77(14)
Fe1 Fe1 B1 1_556 . 3_556 50.23(14)
Fe1 Fe1 B3 1_556 . . 131.72(15)
Fe1 Fe1 B3 1_556 . 1_556 48.28(15)
Fe1 Fe1 B4 1_556 . . 130.49(14)
Fe1 Fe1 B4 1_556 . 1_556 49.51(13)
Fe1 Fe1 B6 1_556 . 3_555 132.32(15)
Fe1 Fe1 B6 1_556 . 3_556 47.68(15)
Fe1 Fe1 B7 1_556 . . 90.00(3)
Fe1 Fe1 B12 1_556 . 3_556 90.00(2)
Fe1 Fe1 B13 1_556 . 3_556 90.00(2)
Fe1 Fe1 B14 1_556 . . 90.00(2)
B1 Fe1 B1 3_555 . 3_556 79.5(2)
B1 Fe1 B3 3_555 . . 98.5(2)
B1 Fe1 B3 3_555 . 1_556 177.98(19)
B1 Fe1 B4 3_555 . . 50.1(2)
B1 Fe1 B4 3_555 . 1_556 100.9(3)
B1 Fe1 B6 3_555 . 3_555 80.1(3)
B1 Fe1 B6 3_555 . 3_556 133.5(2)
B1 Fe1 B7 3_555 . . 132.56(17)
B1 Fe1 B12 3_555 . 3_556 48.59(19)
B1 Fe1 B13 3_555 . 3_556 87.4(3)
B1 Fe1 B14 3_555 . . 97.8(3)
B1 Fe1 B3 3_556 . . 177.98(19)
B1 Fe1 B3 3_556 . 1_556 98.5(2)
B1 Fe1 B4 3_556 . . 100.9(3)
B1 Fe1 B4 3_556 . 1_556 50.1(2)
B1 Fe1 B6 3_556 . 3_555 133.5(2)
B1 Fe1 B6 3_556 . 3_556 80.1(3)
B1 Fe1 B7 3_556 . . 132.56(17)
B1 Fe1 B12 3_556 . 3_556 48.59(19)
B1 Fe1 B13 3_556 . 3_556 87.4(3)
B1 Fe1 B14 3_556 . . 97.8(3)
B3 Fe1 B3 . . 1_556 83.4(2)
B3 Fe1 B4 . . . 78.1(3)
B3 Fe1 B4 . . 1_556 131.2(2)
B3 Fe1 B6 . . 3_555 45.2(2)
B3 Fe1 B6 . . 3_556 101.0(3)
B3 Fe1 B7 . . . 49.28(17)
B3 Fe1 B12 . . 3_556 129.61(18)
B3 Fe1 B13 . . 3_556 92.0(2)
B3 Fe1 B14 . . . 82.9(2)
B3 Fe1 B4 1_556 . . 131.2(2)
B3 Fe1 B4 1_556 . 1_556 78.1(3)
B3 Fe1 B6 1_556 . 3_555 101.0(3)
B3 Fe1 B6 1_556 . 3_556 45.2(2)
B3 Fe1 B7 1_556 . . 49.28(17)
B3 Fe1 B12 1_556 . 3_556 129.61(18)
B3 Fe1 B13 1_556 . 3_556 92.0(2)
B3 Fe1 B14 1_556 . . 82.9(2)
B4 Fe1 B4 . . 1_556 80.97(19)
B4 Fe1 B6 . . 3_555 97.1(2)
B4 Fe1 B6 . . 3_556 176.3(2)
B4 Fe1 B7 . . . 85.7(2)
B4 Fe1 B12 . . 3_556 96.0(3)
B4 Fe1 B13 . . 3_556 133.05(17)
B4 Fe1 B14 . . . 50.34(19)
B4 Fe1 B6 1_556 . 3_555 176.3(2)
B4 Fe1 B6 1_556 . 3_556 97.1(2)
B4 Fe1 B7 1_556 . . 85.7(2)
B4 Fe1 B12 1_556 . 3_556 96.0(3)
B4 Fe1 B13 1_556 . 3_556 133.05(17)
B4 Fe1 B14 1_556 . . 50.34(19)
B6 Fe1 B6 3_555 . 3_556 84.6(2)
B6 Fe1 B7 3_555 . . 91.0(2)
B6 Fe1 B12 3_555 . 3_556 87.3(3)
B6 Fe1 B13 3_555 . 3_556 50.40(17)
B6 Fe1 B14 3_555 . . 126.07(19)
B6 Fe1 B7 3_556 . . 91.0(2)
B6 Fe1 B12 3_556 . 3_556 87.3(3)
B6 Fe1 B13 3_556 . 3_556 50.40(17)
B6 Fe1 B14 3_556 . . 126.07(19)
B7 Fe1 B12 . . 3_556 177.7(3)
B7 Fe1 B13 . . 3_556 121.8(3)
B7 Fe1 B14 . . . 51.4(3)
B12 Fe1 B13 3_556 . 3_556 56.0(3)
B12 Fe1 B14 3_556 . . 130.8(3)
B13 Fe1 B14 3_556 . . 173.2(3)
Fe2 Fe2 Fe2 1_554 . 1_556 180.0(5)
Fe2 Fe2 B4 1_554 . . 90.00(2)
Fe2 Fe2 B6 1_554 . . 90.00(3)
Fe2 Fe2 B8 1_554 . . 90.00(3)
Fe2 Fe2 B9 1_554 . 3_545 90.00(2)
Fe2 Fe2 B10 1_554 . 1_554 50.24(12)
Fe2 Fe2 B10 1_554 . . 129.76(13)
Fe2 Fe2 B11 1_554 . 1_554 51.08(13)
Fe2 Fe2 B11 1_554 . . 128.92(14)
Fe2 Fe2 B13 1_554 . 1_554 50.02(14)
Fe2 Fe2 B13 1_554 . . 129.98(14)
Fe2 Fe2 B14 1_554 . 1_554 47.01(13)
Fe2 Fe2 B14 1_554 . . 132.99(14)
Fe2 Fe2 B4 1_556 . . 90.00(2)
Fe2 Fe2 B6 1_556 . . 90.00(3)
Fe2 Fe2 B8 1_556 . . 90.00(3)
Fe2 Fe2 B9 1_556 . 3_545 90.00(2)
Fe2 Fe2 B10 1_556 . 1_554 129.76(13)
Fe2 Fe2 B10 1_556 . . 50.24(12)
Fe2 Fe2 B11 1_556 . 1_554 128.92(14)
Fe2 Fe2 B11 1_556 . . 51.08(13)
Fe2 Fe2 B13 1_556 . 1_554 129.98(14)
Fe2 Fe2 B13 1_556 . . 50.02(14)
Fe2 Fe2 B14 1_556 . 1_554 132.99(14)
Fe2 Fe2 B14 1_556 . . 47.01(13)
B4 Fe2 B6 . . . 128.1(3)
B4 Fe2 B8 . . . 57.2(3)
B4 Fe2 B9 . . 3_545 179.7(3)
B4 Fe2 B10 . . 1_554 130.18(19)
B4 Fe2 B10 . . . 130.18(19)
B4 Fe2 B11 . . 1_554 87.8(2)
B4 Fe2 B11 . . . 87.8(2)
B4 Fe2 B13 . . 1_554 92.6(3)
B4 Fe2 B13 . . . 92.6(3)
B4 Fe2 B14 . . 1_554 50.84(18)
B4 Fe2 B14 . . . 50.84(18)
B6 Fe2 B8 . . . 174.8(3)
B6 Fe2 B9 . . 3_545 51.7(3)
B6 Fe2 B10 . . 1_554 86.1(3)
B6 Fe2 B10 . . . 86.1(3)
B6 Fe2 B11 . . 1_554 129.47(19)
B6 Fe2 B11 . . . 129.47(19)
B6 Fe2 B13 . . 1_554 51.0(2)
B6 Fe2 B13 . . . 51.0(2)
B6 Fe2 B14 . . 1_554 95.7(3)
B6 Fe2 B14 . . . 95.7(3)
B8 Fe2 B9 . . 3_545 123.1(3)
B8 Fe2 B10 . . 1_554 89.9(3)
B8 Fe2 B10 . . . 89.9(3)
B8 Fe2 B11 . . 1_554 47.63(19)
B8 Fe2 B11 . . . 47.63(19)
B8 Fe2 B13 . . 1_554 131.82(19)
B8 Fe2 B13 . . . 131.82(19)
B8 Fe2 B14 . . 1_554 88.1(3)
B8 Fe2 B14 . . . 88.1(3)
B9 Fe2 B10 3_545 . 1_554 49.96(19)
B9 Fe2 B10 3_545 . . 49.96(19)
B9 Fe2 B11 3_545 . 1_554 92.4(2)
B9 Fe2 B11 3_545 . . 92.4(2)
B9 Fe2 B13 3_545 . 1_554 87.2(2)
B9 Fe2 B13 3_545 . . 87.2(2)
B9 Fe2 B14 3_545 . 1_554 129.04(18)
B9 Fe2 B14 3_545 . . 129.04(18)
B10 Fe2 B10 1_554 . . 79.51(18)
B10 Fe2 B11 1_554 . 1_554 45.5(2)
B10 Fe2 B11 1_554 . . 95.9(2)
B10 Fe2 B13 1_554 . 1_554 83.1(2)
B10 Fe2 B13 1_554 . . 134.6(2)
B10 Fe2 B14 1_554 . 1_554 97.22(18)
B10 Fe2 B14 1_554 . . 176.2(2)
B10 Fe2 B11 . . 1_554 95.9(2)
B10 Fe2 B11 . . . 45.5(2)
B10 Fe2 B13 . . 1_554 134.6(2)
B10 Fe2 B13 . . . 83.1(2)
B10 Fe2 B14 . . 1_554 176.2(2)
B10 Fe2 B14 . . . 97.22(18)
B11 Fe2 B11 1_554 . . 77.84(19)
B11 Fe2 B13 1_554 . 1_554 101.09(19)
B11 Fe2 B13 1_554 . . 178.9(2)
B11 Fe2 B14 1_554 . 1_554 80.4(2)
B11 Fe2 B14 1_554 . . 133.7(2)
B11 Fe2 B13 . . 1_554 178.9(2)
B11 Fe2 B13 . . . 101.09(19)
B11 Fe2 B14 . . 1_554 133.7(2)
B11 Fe2 B14 . . . 80.4(2)
B13 Fe2 B13 1_554 . . 80.0(2)
B13 Fe2 B14 1_554 . 1_554 46.2(2)
B13 Fe2 B14 1_554 . . 100.6(3)
B13 Fe2 B14 . . 1_554 100.6(3)
B13 Fe2 B14 . . . 46.2(2)
B14 Fe2 B14 1_554 . . 85.98(19)
Fe3 Fe3 Fe3 1_554 . 1_556 180.0(5)
Fe3 Fe3 Fe3 1_554 . 2_655 90.00(3)
Fe3 Fe3 Fe4 1_554 . . 56.04(2)
Fe3 Fe3 Fe4 1_554 . 1_556 123.96(4)
Fe3 Fe3 B1 1_554 . . 50.77(14)
Fe3 Fe3 B1 1_554 . 1_556 129.23(15)
Fe3 Fe3 B2 1_554 . 3_545 47.62(12)
Fe3 Fe3 B2 1_554 . 3_546 132.38(13)
Fe3 Fe3 B2 1_554 . 4_555 47.17(16)
Fe3 Fe3 B2 1_554 . 4_556 132.83(17)
Fe3 Fe3 B8 1_554 . 4_555 46.19(16)
Fe3 Fe3 B8 1_554 . 4_556 133.81(17)
Fe3 Fe3 B11 1_554 . 4_556 90.00(2)
Fe3 Fe3 B12 1_554 . . 90.00(3)
Fe3 Fe3 Fe3 1_556 . 2_655 90.00(3)
Fe3 Fe3 Fe4 1_556 . . 123.96(4)
Fe3 Fe3 Fe4 1_556 . 1_556 56.04(2)
Fe3 Fe3 B1 1_556 . . 129.23(15)
Fe3 Fe3 B1 1_556 . 1_556 50.77(14)
Fe3 Fe3 B2 1_556 . 3_545 132.38(13)
Fe3 Fe3 B2 1_556 . 3_546 47.62(12)
Fe3 Fe3 B2 1_556 . 4_555 132.83(17)
Fe3 Fe3 B2 1_556 . 4_556 47.17(16)
Fe3 Fe3 B8 1_556 . 4_555 133.81(17)
Fe3 Fe3 B8 1_556 . 4_556 46.19(16)
Fe3 Fe3 B11 1_556 . 4_556 90.00(2)
Fe3 Fe3 B12 1_556 . . 90.00(3)
Fe3 Fe3 Fe4 2_655 . . 144.871(19)
Fe3 Fe3 Fe4 2_655 . 1_556 144.871(19)
Fe3 Fe3 B1 2_655 . . 95.86(18)
Fe3 Fe3 B1 2_655 . 1_556 95.86(18)
Fe3 Fe3 B2 2_655 . 3_545 52.86(19)
Fe3 Fe3 B2 2_655 . 3_546 52.86(19)
Fe3 Fe3 B2 2_655 . 4_555 53.52(16)
Fe3 Fe3 B2 2_655 . 4_556 53.52(16)
Fe3 Fe3 B8 2_655 . 4_555 99.1(2)
Fe3 Fe3 B8 2_655 . 4_556 99.1(2)
Fe3 Fe3 B11 2_655 . 4_556 127.9(2)
Fe3 Fe3 B12 2_655 . . 126.45(18)
Fe4 Fe3 Fe4 . . 1_556 67.92(3)
Fe4 Fe3 B1 . . . 57.13(17)
Fe4 Fe3 B1 . . 1_556 99.43(18)
Fe4 Fe3 B2 . . 3_545 93.35(17)
Fe4 Fe3 B2 . . 3_546 144.2(2)
Fe4 Fe3 B2 . . 4_555 99.54(15)
Fe4 Fe3 B2 . . 4_556 157.72(19)
Fe4 Fe3 B8 . . 4_555 65.2(2)
Fe4 Fe3 B8 . . 4_556 110.7(2)
Fe4 Fe3 B11 . . 4_556 66.81(18)
Fe4 Fe3 B12 . . . 53.35(13)
Fe4 Fe3 B1 1_556 . . 99.43(18)
Fe4 Fe3 B1 1_556 . 1_556 57.13(17)
Fe4 Fe3 B2 1_556 . 3_545 144.2(2)
Fe4 Fe3 B2 1_556 . 3_546 93.35(17)
Fe4 Fe3 B2 1_556 . 4_555 157.72(19)
Fe4 Fe3 B2 1_556 . 4_556 99.54(15)
Fe4 Fe3 B8 1_556 . 4_555 110.7(2)
Fe4 Fe3 B8 1_556 . 4_556 65.2(2)
Fe4 Fe3 B11 1_556 . 4_556 66.81(18)
Fe4 Fe3 B12 1_556 . . 53.35(13)
B1 Fe3 B1 . . 1_556 78.5(2)
B1 Fe3 B2 . . 3_545 46.3(3)
B1 Fe3 B2 . . 3_546 99.3(2)
B1 Fe3 B2 . . 4_555 87.7(3)
B1 Fe3 B2 . . 4_556 145.1(3)
B1 Fe3 B8 . . 4_555 95.0(2)
B1 Fe3 B8 . . 4_556 164.2(3)
B1 Fe3 B11 . . 4_556 122.9(2)
B1 Fe3 B12 . . . 47.28(19)
B1 Fe3 B2 1_556 . 3_545 99.3(2)
B1 Fe3 B2 1_556 . 3_546 46.3(3)
B1 Fe3 B2 1_556 . 4_555 145.1(3)
B1 Fe3 B2 1_556 . 4_556 87.7(3)
B1 Fe3 B8 1_556 . 4_555 164.2(3)
B1 Fe3 B8 1_556 . 4_556 95.0(2)
B1 Fe3 B11 1_556 . 4_556 122.9(2)
B1 Fe3 B12 1_556 . . 47.28(19)
B2 Fe3 B2 3_545 . 3_546 84.77(18)
B2 Fe3 B2 3_545 . 4_555 50.6(3)
B2 Fe3 B2 3_545 . 4_556 106.4(2)
B2 Fe3 B8 3_545 . 4_555 85.9(2)
B2 Fe3 B8 3_545 . 4_556 149.5(3)
B2 Fe3 B11 3_545 . 4_556 134.97(17)
B2 Fe3 B12 3_545 . . 90.9(3)
B2 Fe3 B2 3_546 . 4_555 106.4(2)
B2 Fe3 B2 3_546 . 4_556 50.6(3)
B2 Fe3 B8 3_546 . 4_555 149.5(3)
B2 Fe3 B8 3_546 . 4_556 85.9(2)
B2 Fe3 B11 3_546 . 4_556 134.97(17)
B2 Fe3 B12 3_546 . . 90.9(3)
B2 Fe3 B2 4_555 . 4_556 85.7(2)
B2 Fe3 B8 4_555 . 4_555 47.3(3)
B2 Fe3 B8 4_555 . 4_556 105.2(3)
B2 Fe3 B11 4_555 . 4_556 91.5(3)
B2 Fe3 B12 4_555 . . 134.31(19)
B2 Fe3 B8 4_556 . 4_555 105.2(3)
B2 Fe3 B8 4_556 . 4_556 47.3(3)
B2 Fe3 B11 4_556 . 4_556 91.5(3)
B2 Fe3 B12 4_556 . . 134.31(19)
B8 Fe3 B8 4_555 . 4_556 87.6(2)
B8 Fe3 B11 4_555 . 4_556 49.25(18)
B8 Fe3 B12 4_555 . . 118.2(3)
B8 Fe3 B11 4_556 . 4_556 49.25(18)
B8 Fe3 B12 4_556 . . 118.2(3)
B11 Fe3 B12 4_556 . . 105.6(3)
Fe3 Fe4 Fe3 1_554 . . 67.92(3)
Fe3 Fe4 Fe4 1_554 . 1_554 56.04(2)
Fe3 Fe4 Fe4 1_554 . 1_556 123.96(4)
Fe3 Fe4 B1 1_554 . . 54.94(16)
Fe3 Fe4 B3 1_554 . . 144.75(6)
Fe3 Fe4 B5 1_554 . 1_554 82.26(16)
Fe3 Fe4 B5 1_554 . . 125.3(2)
Fe3 Fe4 B7 1_554 . 1_554 95.01(14)
Fe3 Fe4 B7 1_554 . . 143.87(17)
Fe3 Fe4 B9 1_554 . . 128.82(16)
Fe3 Fe4 B12 1_554 . 1_554 53.8(2)
Fe3 Fe4 B12 1_554 . . 98.79(17)
Fe3 Fe4 Fe4 . . 1_554 123.96(4)
Fe3 Fe4 Fe4 . . 1_556 56.04(2)
Fe3 Fe4 B1 . . . 54.94(16)
Fe3 Fe4 B3 . . . 144.75(6)
Fe3 Fe4 B5 . . 1_554 125.3(2)
Fe3 Fe4 B5 . . . 82.26(16)
Fe3 Fe4 B7 . . 1_554 143.87(17)
Fe3 Fe4 B7 . . . 95.01(14)
Fe3 Fe4 B9 . . . 128.82(16)
Fe3 Fe4 B12 . . 1_554 98.79(17)
Fe3 Fe4 B12 . . . 53.8(2)
Fe4 Fe4 Fe4 1_554 . 1_556 180.0(5)
Fe4 Fe4 B1 1_554 . . 90.00(2)
Fe4 Fe4 B3 1_554 . . 90.00(3)
Fe4 Fe4 B5 1_554 . 1_554 50.41(12)
Fe4 Fe4 B5 1_554 . . 129.59(12)
Fe4 Fe4 B7 1_554 . 1_554 49.85(14)
Fe4 Fe4 B7 1_554 . . 130.15(14)
Fe4 Fe4 B9 1_554 . . 90.00(2)
Fe4 Fe4 B12 1_554 . 1_554 48.30(13)
Fe4 Fe4 B12 1_554 . . 131.70(13)
Fe4 Fe4 B1 1_556 . . 90.00(2)
Fe4 Fe4 B3 1_556 . . 90.00(3)
Fe4 Fe4 B5 1_556 . 1_554 129.59(12)
Fe4 Fe4 B5 1_556 . . 50.41(12)
Fe4 Fe4 B7 1_556 . 1_554 130.15(14)
Fe4 Fe4 B7 1_556 . . 49.85(14)
Fe4 Fe4 B9 1_556 . . 90.00(2)
Fe4 Fe4 B12 1_556 . 1_554 131.70(13)
Fe4 Fe4 B12 1_556 . . 48.30(13)
B1 Fe4 B3 . . . 123.8(3)
B1 Fe4 B5 . . 1_554 134.94(16)
B1 Fe4 B5 . . . 134.94(16)
B1 Fe4 B7 . . 1_554 89.0(2)
B1 Fe4 B7 . . . 89.0(2)
B1 Fe4 B9 . . . 174.7(3)
B1 Fe4 B12 . . 1_554 46.64(16)
B1 Fe4 B12 . . . 46.64(16)
B3 Fe4 B5 . . 1_554 82.2(3)
B3 Fe4 B5 . . . 82.2(3)
B3 Fe4 B7 . . 1_554 51.26(19)
B3 Fe4 B7 . . . 51.26(19)
B3 Fe4 B9 . . . 51.0(3)
B3 Fe4 B12 . . 1_554 97.9(3)
B3 Fe4 B12 . . . 97.9(3)
B5 Fe4 B5 1_554 . . 79.17(17)
B5 Fe4 B7 1_554 . 1_554 80.6(2)
B5 Fe4 B7 1_554 . . 131.2(2)
B5 Fe4 B9 1_554 . . 47.54(18)
B5 Fe4 B12 1_554 . 1_554 98.71(17)
B5 Fe4 B12 1_554 . . 177.86(19)
B5 Fe4 B7 . . 1_554 131.2(2)
B5 Fe4 B7 . . . 80.6(2)
B5 Fe4 B9 . . . 47.54(18)
B5 Fe4 B12 . . 1_554 177.86(19)
B5 Fe4 B12 . . . 98.71(17)
B7 Fe4 B7 1_554 . . 80.30(19)
B7 Fe4 B9 1_554 . . 86.9(2)
B7 Fe4 B12 1_554 . 1_554 48.3(2)
B7 Fe4 B12 1_554 . . 101.1(3)
B7 Fe4 B9 . . . 86.9(2)
B7 Fe4 B12 . . 1_554 101.1(3)
B7 Fe4 B12 . . . 48.3(2)
B9 Fe4 B12 . . 1_554 131.05(18)
B9 Fe4 B12 . . . 131.05(18)
B12 Fe4 B12 1_554 . . 83.40(18)
Fe1 B1 Fe1 3_545 . 3_546 79.5(3)
Fe1 B1 Fe3 3_545 . 1_554 100.37(4)
Fe1 B1 Fe3 3_545 . . 171.5(4)
Fe1 B1 Fe4 3_545 . . 119.6(3)
Fe1 B1 B2 3_545 . 3_545 109.3(3)
Fe1 B1 B12 3_545 . 1_554 60.7(3)
Fe1 B1 B12 3_545 . . 122.7(5)
Fe1 B1 Fe3 3_546 . 1_554 171.5(4)
Fe1 B1 Fe3 3_546 . . 100.37(4)
Fe1 B1 Fe4 3_546 . . 119.6(3)
Fe1 B1 B2 3_546 . 3_545 109.3(3)
Fe1 B1 B12 3_546 . 1_554 122.7(5)
Fe1 B1 B12 3_546 . . 60.7(3)
Fe3 B1 Fe3 1_554 . . 78.5(3)
Fe3 B1 Fe4 1_554 . . 67.9(2)
Fe3 B1 B2 1_554 . 3_545 62.6(3)
Fe3 B1 B12 1_554 . 1_554 63.4(3)
Fe3 B1 B12 1_554 . . 124.8(4)
Fe3 B1 Fe4 . . . 67.9(2)
Fe3 B1 B2 . . 3_545 62.6(3)
Fe3 B1 B12 . . 1_554 124.8(4)
Fe3 B1 B12 . . . 63.4(3)
Fe4 B1 B2 . . 3_545 114.5(5)
Fe4 B1 B12 . . 1_554 61.6(3)
Fe4 B1 B12 . . . 61.6(3)
B2 B1 B12 3_545 . 1_554 121.3(4)
B2 B1 B12 3_545 . . 121.3(4)
B12 B1 B12 1_554 . . 107.2(5)
Fe3 B2 Fe3 3_555 . 3_556 84.8(2)
Fe3 B2 Fe3 3_555 . 4_455 73.62(15)
Fe3 B2 Fe3 3_555 . 4_456 129.4(4)
Fe3 B2 B1 3_555 . 3_555 71.2(3)
Fe3 B2 B2 3_555 . 2_565 64.2(3)
Fe3 B2 B4 3_555 . . 117.2(4)
Fe3 B2 B8 3_555 . . 135.3(2)
Fe3 B2 Fe3 3_556 . 4_455 129.4(4)
Fe3 B2 Fe3 3_556 . 4_456 73.62(15)
Fe3 B2 B1 3_556 . 3_555 71.2(3)
Fe3 B2 B2 3_556 . 2_565 64.2(3)
Fe3 B2 B4 3_556 . . 117.2(4)
Fe3 B2 B8 3_556 . . 135.3(2)
Fe3 B2 Fe3 4_455 . 4_456 85.7(3)
Fe3 B2 B1 4_455 . 3_555 136.71(16)
Fe3 B2 B2 4_455 . 2_565 65.2(3)
Fe3 B2 B4 4_455 . . 113.4(3)
Fe3 B2 B8 4_455 . . 65.2(3)
Fe3 B2 B1 4_456 . 3_555 136.71(16)
Fe3 B2 B2 4_456 . 2_565 65.2(3)
Fe3 B2 B4 4_456 . . 113.4(3)
Fe3 B2 B8 4_456 . . 65.2(3)
B1 B2 B2 3_555 . 2_565 117.9(5)
B1 B2 B4 3_555 . . 64.1(5)
B1 B2 B8 3_555 . . 131.9(7)
B2 B2 B4 2_565 . . 178.0(6)
B2 B2 B8 2_565 . . 110.2(6)
B4 B2 B8 . . . 67.8(5)
Fe1 B3 Fe1 1_554 . . 83.4(3)
Fe1 B3 Fe4 1_554 . . 136.66(14)
Fe1 B3 B6 1_554 . 3_555 66.6(3)
Fe1 B3 B7 1_554 . 1_554 67.2(3)
Fe1 B3 B7 1_554 . . 131.2(5)
Fe1 B3 B9 1_554 . . 112.2(3)
Fe1 B3 Fe4 . . . 136.66(14)
Fe1 B3 B6 . . 3_555 66.6(3)
Fe1 B3 B7 . . 1_554 131.2(5)
Fe1 B3 B7 . . . 67.2(3)
Fe1 B3 B9 . . . 112.2(3)
Fe4 B3 B6 . . 3_555 135.1(6)
Fe4 B3 B7 . . 1_554 72.0(3)
Fe4 B3 B7 . . . 72.0(3)
Fe4 B3 B9 . . . 72.5(4)
B6 B3 B7 3_555 . 1_554 126.6(3)
B6 B3 B7 3_555 . . 126.6(3)
B6 B3 B9 3_555 . . 62.6(4)
B7 B3 B7 1_554 . . 103.7(4)
B7 B3 B9 1_554 . . 114.7(4)
B7 B3 B9 . . . 114.7(4)
Fe1 B4 Fe1 1_554 . . 81.0(3)
Fe1 B4 Fe2 1_554 . . 122.9(3)
Fe1 B4 B2 1_554 . . 107.4(3)
Fe1 B4 B14 1_554 . 1_554 58.9(3)
Fe1 B4 B14 1_554 . . 121.2(5)
Fe1 B4 Fe2 . . . 122.9(3)
Fe1 B4 B2 . . . 107.4(3)
Fe1 B4 B14 . . 1_554 121.2(5)
Fe1 B4 B14 . . . 58.9(3)
Fe2 B4 B2 . . . 111.3(5)
Fe2 B4 B14 . . 1_554 64.9(3)
Fe2 B4 B14 . . . 64.9(3)
B2 B4 B14 . . 1_554 123.8(3)
B2 B4 B14 . . . 123.8(3)
B14 B4 B14 1_554 . . 105.6(4)
Fe4 B5 Fe4 . . 1_556 79.2(2)
Fe4 B5 B9 . . . 65.8(2)
Fe4 B5 B9 . . 1_556 126.9(5)
Fe4 B5 B10 . . 3_556 131.0(3)
Fe4 B5 B10 . . 4_556 123.4(3)
Fe4 B5 B11 . . 4_556 80.4(3)
Fe4 B5 B9 1_556 . . 126.9(5)
Fe4 B5 B9 1_556 . 1_556 65.8(2)
Fe4 B5 B10 1_556 . 3_556 131.0(3)
Fe4 B5 B10 1_556 . 4_556 123.4(3)
Fe4 B5 B11 1_556 . 4_556 80.4(3)
B9 B5 B9 . . 1_556 104.9(5)
B9 B5 B10 . . 3_556 65.3(3)
B9 B5 B10 . . 4_556 109.2(4)
B9 B5 B11 . . 4_556 127.5(3)
B9 B5 B10 1_556 . 3_556 65.3(3)
B9 B5 B10 1_556 . 4_556 109.2(4)
B9 B5 B11 1_556 . 4_556 127.5(3)
B10 B5 B10 3_556 . 4_556 76.1(5)
B10 B5 B11 3_556 . 4_556 134.1(6)
B10 B5 B11 4_556 . 4_556 58.1(4)
Fe1 B6 Fe1 3_545 . 3_546 84.6(3)
Fe1 B6 Fe2 3_545 . . 135.62(14)
Fe1 B6 B3 3_545 . 3_545 68.2(3)
Fe1 B6 B9 3_545 . 3_545 114.0(3)
Fe1 B6 B13 3_545 . 1_554 64.6(3)
Fe1 B6 B13 3_545 . . 129.6(5)
Fe1 B6 Fe2 3_546 . . 135.62(14)
Fe1 B6 B3 3_546 . 3_545 68.2(3)
Fe1 B6 B9 3_546 . 3_545 114.0(3)
Fe1 B6 B13 3_546 . 1_554 129.6(5)
Fe1 B6 B13 3_546 . . 64.6(3)
Fe2 B6 B3 . . 3_545 135.0(6)
Fe2 B6 B9 . . 3_545 71.5(4)
Fe2 B6 B13 . . 1_554 73.2(3)
Fe2 B6 B13 . . . 73.2(3)
B3 B6 B9 3_545 . 3_545 63.5(4)
B3 B6 B13 3_545 . 1_554 125.8(3)
B3 B6 B13 3_545 . . 125.8(3)
B9 B6 B13 3_545 . 1_554 114.8(4)
B9 B6 B13 3_545 . . 114.8(4)
B13 B6 B13 1_554 . . 104.7(4)
Fe1 B7 Fe4 . . . 118.7(2)
Fe1 B7 Fe4 . . 1_556 118.7(2)
Fe1 B7 B3 . . . 63.6(3)
Fe1 B7 B3 . . 1_556 63.6(3)
Fe1 B7 B12 . . . 176.4(5)
Fe1 B7 B14 . . . 58.2(3)
Fe4 B7 Fe4 . . 1_556 80.3(3)
Fe4 B7 B3 . . . 56.7(3)
Fe4 B7 B3 . . 1_556 117.7(5)
Fe4 B7 B12 . . . 63.8(3)
Fe4 B7 B14 . . . 139.33(15)
Fe4 B7 B3 1_556 . . 117.7(5)
Fe4 B7 B3 1_556 . 1_556 56.7(3)
Fe4 B7 B12 1_556 . . 63.8(3)
Fe4 B7 B14 1_556 . . 139.33(15)
B3 B7 B3 . . 1_556 103.7(4)
B3 B7 B12 . . . 118.1(4)
B3 B7 B14 . . . 97.5(4)
B3 B7 B12 1_556 . . 118.1(4)
B3 B7 B14 1_556 . . 97.5(4)
B12 B7 B14 . . . 118.1(5)
Fe2 B8 Fe3 . . 4_455 136.16(16)
Fe2 B8 Fe3 . . 4_456 136.16(16)
Fe2 B8 B2 . . . 123.8(6)
Fe2 B8 B11 . . 1_554 75.2(4)
Fe2 B8 B11 . . . 75.2(4)
Fe3 B8 Fe3 4_455 . 4_456 87.6(3)
Fe3 B8 B2 4_455 . . 67.5(3)
Fe3 B8 B11 4_455 . 1_554 66.7(3)
Fe3 B8 B11 4_455 . . 137.9(6)
Fe3 B8 B2 4_456 . . 67.5(3)
Fe3 B8 B11 4_456 . 1_554 137.9(6)
Fe3 B8 B11 4_456 . . 66.7(3)
B2 B8 B11 . . 1_554 124.4(3)
B2 B8 B11 . . . 124.4(3)
B11 B8 B11 1_554 . . 110.6(5)
Fe2 B9 Fe4 3_555 . . 167.3(4)
Fe2 B9 B3 3_555 . . 110.8(4)
Fe2 B9 B5 3_555 . 1_554 119.3(3)
Fe2 B9 B5 3_555 . . 119.3(3)
Fe2 B9 B6 3_555 . 3_555 56.8(3)
Fe2 B9 B10 3_555 . 3_555 66.6(3)
Fe2 B9 B10 3_555 . 3_556 66.6(3)
Fe4 B9 B3 . . . 56.5(3)
Fe4 B9 B5 . . 1_554 66.6(3)
Fe4 B9 B5 . . . 66.6(3)
Fe4 B9 B6 . . 3_555 110.5(4)
Fe4 B9 B10 . . 3_555 119.9(3)
Fe4 B9 B10 . . 3_556 119.9(3)
B3 B9 B5 . . 1_554 99.6(4)
B3 B9 B5 . . . 99.6(4)
B3 B9 B6 . . 3_555 54.0(4)
B3 B9 B10 . . 3_555 127.8(3)
B3 B9 B10 . . 3_556 127.8(3)
B5 B9 B5 1_554 . . 104.9(5)
B5 B9 B6 1_554 . 3_555 124.9(3)
B5 B9 B10 1_554 . 3_555 53.3(3)
B5 B9 B10 1_554 . 3_556 128.2(6)
B5 B9 B6 . . 3_555 124.9(3)
B5 B9 B10 . . 3_555 128.2(6)
B5 B9 B10 . . 3_556 53.3(3)
B6 B9 B10 3_555 . 3_555 101.8(4)
B6 B9 B10 3_555 . 3_556 101.8(4)
B10 B9 B10 3_555 . 3_556 100.1(4)
Fe2 B10 Fe2 . . 1_556 79.5(2)
Fe2 B10 B5 . . 3_546 124.1(4)
Fe2 B10 B5 . . 4_456 112.0(3)
Fe2 B10 B9 . . 3_545 63.4(2)
Fe2 B10 B9 . . 3_546 122.2(5)
Fe2 B10 B11 . . . 68.5(3)
Fe2 B10 B5 1_556 . 3_546 124.1(4)
Fe2 B10 B5 1_556 . 4_456 112.0(3)
Fe2 B10 B9 1_556 . 3_545 122.2(5)
Fe2 B10 B9 1_556 . 3_546 63.4(2)
Fe2 B10 B11 1_556 . . 68.5(3)
B5 B10 B5 3_546 . 4_456 103.9(5)
B5 B10 B9 3_546 . 3_545 61.4(3)
B5 B10 B9 3_546 . 3_546 61.4(3)
B5 B10 B11 3_546 . . 161.6(7)
B5 B10 B9 4_456 . 3_545 122.1(4)
B5 B10 B9 4_456 . 3_546 122.1(4)
B5 B10 B11 4_456 . . 57.7(4)
B9 B10 B9 3_545 . 3_546 100.1(4)
B9 B10 B11 3_545 . . 126.1(3)
B9 B10 B11 3_546 . . 126.1(3)
Fe2 B11 Fe2 . . 1_556 77.8(3)
Fe2 B11 Fe3 . . 4_456 117.6(2)
Fe2 B11 B5 . . 4_456 114.9(3)
Fe2 B11 B8 . . . 57.2(3)
Fe2 B11 B8 . . 1_556 119.4(5)
Fe2 B11 B10 . . . 66.1(3)
Fe2 B11 Fe3 1_556 . 4_456 117.6(2)
Fe2 B11 B5 1_556 . 4_456 114.9(3)
Fe2 B11 B8 1_556 . . 119.4(5)
Fe2 B11 B8 1_556 . 1_556 57.2(3)
Fe2 B11 B10 1_556 . . 66.1(3)
Fe3 B11 B5 4_456 . 4_456 110.6(5)
Fe3 B11 B8 4_456 . . 64.1(3)
Fe3 B11 B8 4_456 . 1_556 64.1(3)
Fe3 B11 B10 4_456 . . 174.9(6)
B5 B11 B8 4_456 . . 119.7(4)
B5 B11 B8 4_456 . 1_556 119.7(4)
B5 B11 B10 4_456 . . 64.2(4)
B8 B11 B8 . . 1_556 110.6(4)
B8 B11 B10 . . . 117.9(4)
B8 B11 B10 1_556 . . 117.9(4)
Fe1 B12 Fe3 3_546 . . 109.5(3)
Fe1 B12 Fe4 3_546 . . 138.16(12)
Fe1 B12 Fe4 3_546 . 1_556 138.16(12)
Fe1 B12 B1 3_546 . . 70.7(3)
Fe1 B12 B1 3_546 . 1_556 70.7(3)
Fe1 B12 B7 3_546 . . 124.1(5)
Fe3 B12 Fe4 . . . 72.8(2)
Fe3 B12 Fe4 . . 1_556 72.8(2)
Fe3 B12 B1 . . . 69.3(4)
Fe3 B12 B1 . . 1_556 69.3(4)
Fe3 B12 B7 . . . 126.4(5)
Fe4 B12 Fe4 . . 1_556 83.4(3)
Fe4 B12 B1 . . . 71.7(2)
Fe4 B12 B1 . . 1_556 139.3(5)
Fe4 B12 B7 . . . 67.8(3)
Fe4 B12 B1 1_556 . . 139.3(5)
Fe4 B12 B1 1_556 . 1_556 71.7(2)
Fe4 B12 B7 1_556 . . 67.8(3)
B1 B12 B1 . . 1_556 107.2(5)
B1 B12 B7 . . . 126.4(3)
B1 B12 B7 1_556 . . 126.4(3)
Fe1 B13 Fe2 3_546 . . 119.3(2)
Fe1 B13 Fe2 3_546 . 1_556 119.3(2)
Fe1 B13 B6 3_546 . . 65.0(3)
Fe1 B13 B6 3_546 . 1_556 65.0(3)
Fe1 B13 B14 3_546 . . 176.8(6)
Fe2 B13 Fe2 . . 1_556 80.0(3)
Fe2 B13 B6 . . . 55.8(3)
Fe2 B13 B6 . . 1_556 117.1(5)
Fe2 B13 B14 . . . 62.9(3)
Fe2 B13 B6 1_556 . . 117.1(5)
Fe2 B13 B6 1_556 . 1_556 55.8(3)
Fe2 B13 B14 1_556 . . 62.9(3)
B6 B13 B6 . . 1_556 104.7(4)
B6 B13 B14 . . . 116.5(4)
B6 B13 B14 1_556 . . 116.5(4)
Fe1 B14 Fe2 . . . 133.84(16)
Fe1 B14 Fe2 . . 1_556 133.84(16)
Fe1 B14 B4 . . . 70.8(3)
Fe1 B14 B4 . . 1_556 70.8(3)
Fe1 B14 B7 . . . 70.3(3)
Fe1 B14 B13 . . . 135.3(5)
Fe2 B14 Fe2 . . 1_556 86.0(3)
Fe2 B14 B4 . . . 64.2(2)
Fe2 B14 B4 . . 1_556 130.7(5)
Fe2 B14 B7 . . . 117.0(3)
Fe2 B14 B13 . . . 70.9(3)
Fe2 B14 B4 1_556 . . 130.7(5)
Fe2 B14 B4 1_556 . 1_556 64.2(2)
Fe2 B14 B7 1_556 . . 117.0(3)
Fe2 B14 B13 1_556 . . 70.9(3)
B4 B14 B4 . . 1_556 105.6(4)
B4 B14 B7 . . . 111.5(4)
B4 B14 B13 . . . 126.2(2)
B4 B14 B7 1_556 . . 111.5(4)
B4 B14 B13 1_556 . . 126.2(2)
B7 B14 B13 . . . 65.0(4)

loop_
_geom_bond_atom_site_label_1
_geom_bond_atom_site_label_2
_geom_bond_site_symmetry_1
_geom_bond_site_symmetry_2
_geom_bond_distance
Fe1 Fe1 . 1_554 2.8464(2)
Fe1 Fe1 . 1_556 2.8464(2)
Fe1 B1 . 3_555 2.225(6)
Fe1 B1 . 3_556 2.225(6)
Fe1 B3 . . 2.138(6)
Fe1 B3 . 1_556 2.138(6)
Fe1 B4 . . 2.192(6)
Fe1 B4 . 1_556 2.192(6)
Fe1 B6 . 3_555 2.114(6)
Fe1 B6 . 3_556 2.114(6)
Fe1 B7 . . 2.201(7)
Fe1 B12 . 3_556 2.056(7)
Fe1 B13 . 3_556 2.107(7)
Fe1 B14 . . 1.987(7)
Fe2 Fe2 . 1_554 2.8464(2)
Fe2 Fe2 . 1_556 2.8464(2)
Fe2 B4 . . 2.076(6)
Fe2 B6 . . 1.913(7)
Fe2 B8 . . 1.969(8)
Fe2 B9 . 3_545 2.168(6)
Fe2 B10 . 1_554 2.225(6)
Fe2 B10 . . 2.225(6)
Fe2 B11 . 1_554 2.265(6)
Fe2 B11 . . 2.265(6)
Fe2 B13 . 1_554 2.215(6)
Fe2 B13 . . 2.215(6)
Fe2 B14 . 1_554 2.087(5)
Fe2 B14 . . 2.087(5)
Fe3 Fe3 . 1_554 2.8464(2)
Fe3 Fe3 . 1_556 2.8464(2)
Fe3 Fe3 . 2_655 2.5192(13)
Fe3 Fe4 . . 2.5477(11)
Fe3 Fe4 . 1_556 2.5477(11)
Fe3 B1 . . 2.251(7)
Fe3 B1 . 1_556 2.251(7)
Fe3 B2 . 3_545 2.111(5)
Fe3 B2 . 3_546 2.111(5)
Fe3 B2 . 4_555 2.093(6)
Fe3 B2 . 4_556 2.093(6)
Fe3 B8 . 4_555 2.056(6)
Fe3 B8 . 4_556 2.056(6)
Fe3 B11 . 4_556 2.098(7)
Fe3 B12 . . 2.152(9)
Fe4 Fe4 . 1_554 2.8464(2)
Fe4 Fe4 . 1_556 2.8464(2)
Fe4 B1 . . 2.309(7)
Fe4 B3 . . 1.941(8)
Fe4 B5 . 1_554 2.233(6)
Fe4 B5 . . 2.233(6)
Fe4 B7 . 1_554 2.207(6)
Fe4 B7 . . 2.207(6)
Fe4 B9 . . 2.219(6)
Fe4 B12 . 1_554 2.139(5)
Fe4 B12 . . 2.139(5)
B1 B2 . 3_545 1.718(12)
B1 B12 . 1_554 1.768(6)
B1 B12 . . 1.768(6)
B2 B2 . 2_565 1.797(12)
B2 B4 . . 1.804(12)
B2 B8 . . 1.664(10)
B3 B6 . 3_555 1.633(9)
B3 B7 . 1_554 1.810(6)
B3 B7 . . 1.810(6)
B3 B9 . . 1.807(11)
B4 B14 . 1_554 1.787(6)
B4 B14 . . 1.787(6)
B5 B9 . . 1.795(7)
B5 B9 . 1_556 1.795(7)
B5 B10 . 3_556 1.638(9)
B5 B10 . 4_556 1.841(12)
B5 B11 . 4_556 1.728(11)
B6 B9 . 3_545 1.793(12)
B6 B13 . 1_554 1.797(6)
B6 B13 . . 1.797(6)
B7 B12 . . 1.781(10)
B7 B14 . . 1.828(11)
B8 B11 . 1_554 1.731(6)
B8 B11 . . 1.731(6)
B9 B10 . 3_555 1.856(7)
B9 B10 . 3_556 1.856(7)
B10 B11 . . 1.735(9)
B13 B14 . . 1.691(10)
